data_4069158
loop_
_publ_author_name
'Joistgen, Oliver'
'Pfletschinger, Anja'
'Ciupka, Jan'
'Dolg, Michael'
'Nieger, Martin'
'Schnakenburg, Gregor'
'Fr\"ohlich, Roland'
'Kataeva, Olga'
'D\"otz, Karl Heinz'

_publ_section_title
;
 P-Coligand Tuning of the Haptotropic Metal Migration in Phenanthrene
 Chromium Complexes
;
_journal_issue 12
_journal_name_full Organometallics
_journal_page_first 3473
_journal_paper_doi 10.1021/om900057a
_journal_volume 28
_journal_year 2009
_chemical_formula_moiety 'C45 H49 Cr O4 P Si'
_chemical_formula_sum 'C45 H49 Cr O4 P Si'
_chemical_formula_weight 764.90
_chemical_name_systematic
; 
 Dicarbonyl(triphenylphosphane)[(eta-6-4b,5,6,7,8,8a)-1-tert-butyldimethyl-
 siloxy-2,3-diethyl-4-methoxyphenanthrene]chromium 
;
_space_group_IT_number 2
_symmetry_cell_setting triclinic
_symmetry_space_group_name_Hall '-P 1'
_symmetry_space_group_name_H-M 'P -1'
_atom_sites_solution_hydrogens geom
_atom_sites_solution_primary direct
_atom_sites_solution_secondary difmap
_audit_creation_method SHELXL-97
_cell_angle_alpha 88.580(2)
_cell_angle_beta 75.167(2)
_cell_angle_gamma 73.085(2)
_cell_formula_units_Z 2
_cell_length_a 8.9334(3)
_cell_length_b 14.0088(5)
_cell_length_c 17.0355(8)
_cell_measurement_reflns_used 4986
_cell_measurement_temperature 123(2)
_cell_measurement_theta_max 27.5
_cell_measurement_theta_min 1
_cell_volume 1968.88(14)
_computing_cell_refinement DENZO-SMN
_computing_data_collection Collect
_computing_data_reduction DENZO-SMN
_computing_molecular_graphics xp
_computing_publication_material 'SHELXL-97 (Sheldrick, 1997)'
_computing_structure_refinement 'SHELXL-97 (Sheldrick, 1997)'
_computing_structure_solution 'SHELXS-97 (Sheldrick, 1990)'
_diffrn_ambient_temperature 123(2)
_diffrn_measured_fraction_theta_full 0.996
_diffrn_measured_fraction_theta_max 0.996
_diffrn_measurement_device_type 'Nonius KappaCCD'
_diffrn_measurement_method 'rotation in phi and omega, 2 deg.'
_diffrn_radiation_monochromator graphite
_diffrn_radiation_source 'fine-focus sealed tube'
_diffrn_radiation_type MoK\a
_diffrn_radiation_wavelength 0.71073
_diffrn_reflns_av_R_equivalents 0.0434
_diffrn_reflns_av_sigmaI/netI 0.1006
_diffrn_reflns_limit_h_max 10
_diffrn_reflns_limit_h_min -10
_diffrn_reflns_limit_k_max 16
_diffrn_reflns_limit_k_min -16
_diffrn_reflns_limit_l_max 20
_diffrn_reflns_limit_l_min -18
_diffrn_reflns_number 16563
_diffrn_reflns_theta_full 25.03
_diffrn_reflns_theta_max 25.03
_diffrn_reflns_theta_min 2.98
_exptl_absorpt_coefficient_mu 0.404
_exptl_absorpt_correction_type none
_exptl_crystal_colour red
_exptl_crystal_density_diffrn 1.290
_exptl_crystal_density_meas ?
_exptl_crystal_density_method 'not measured'
_exptl_crystal_description plates
_exptl_crystal_F_000 808
_exptl_crystal_size_max 0.30
_exptl_crystal_size_mid 0.10
_exptl_crystal_size_min 0.05
_refine_diff_density_max 0.311
_refine_diff_density_min -0.420
_refine_diff_density_rms 0.056
_refine_ls_extinction_method none
_refine_ls_goodness_of_fit_ref 0.903
_refine_ls_hydrogen_treatment constr
_refine_ls_matrix_type full
_refine_ls_number_parameters 470
_refine_ls_number_reflns 6924
_refine_ls_number_restraints 0
_refine_ls_restrained_S_all 0.903
_refine_ls_R_factor_all 0.0740
_refine_ls_R_factor_gt 0.0386
_refine_ls_shift/su_max 0.000
_refine_ls_shift/su_mean 0.000
_refine_ls_structure_factor_coef Fsqd
_refine_ls_weighting_details 'calc w=1/[\s^2^(Fo^2^)+(0.0214P)^2^+0.0000P] where P=(Fo^2^+2Fc^2^)/3'
_refine_ls_weighting_scheme calc
_refine_ls_wR_factor_gt 0.0692
_refine_ls_wR_factor_ref 0.0756
_reflns_number_gt 4526
_reflns_number_total 6924
_reflns_threshold_expression >2sigma(I)
_cod_data_source_file om900057a_si_002.cif
_cod_data_source_block doe317_compound_10
_cod_depositor_comments
;
The following automatic conversions were performed:

'_exptl_crystal_density_meas' value 'none' was changed to '?' - the
value is perceived as not measured.

Automatic conversion script
Id: cif_fix_values 3008 2015-01-20 13:52:24Z robertas 
;
_cod_original_cell_volume 1968.88(13)
_cod_database_code 4069158

loop_
_symmetry_equiv_pos_as_xyz
'x, y, z'
'-x, -y, -z'

loop_
_atom_site_label
_atom_site_type_symbol
_atom_site_fract_x
_atom_site_fract_y
_atom_site_fract_z
_atom_site_U_iso_or_equiv
_atom_site_adp_type
_atom_site_occupancy
_atom_site_symmetry_multiplicity
_atom_site_calc_flag
_atom_site_refinement_flags
Cr1 Cr 0.60239(4) 0.46608(2) 0.14441(3) 0.01619(12) Uani 1 1 d .
C1A C 0.5235(3) 0.60018(17) 0.13983(16) 0.0178(6) Uani 1 1 d .
O1A O 0.47144(19) 0.68621(11) 0.13120(11) 0.0270(5) Uani 1 1 d .
C1B C 0.3975(3) 0.46070(15) 0.15170(16) 0.0187(6) Uani 1 1 d .
O1B O 0.2654(2) 0.45900(11) 0.15469(11) 0.0278(5) Uani 1 1 d .
P1 P 0.53814(7) 0.48317(4) 0.28516(4) 0.01506(17) Uani 1 1 d .
C1P C 0.4443(2) 0.39401(15) 0.34405(16) 0.0150(6) Uani 1 1 d .
C2P C 0.3823(3) 0.40497(16) 0.42811(17) 0.0190(6) Uani 1 1 d .
H2P H 0.3880 0.4605 0.4569 0.023 Uiso 1 1 calc R
C3P C 0.3126(3) 0.33631(16) 0.47048(17) 0.0219(6) Uani 1 1 d .
H3P H 0.2705 0.3448 0.5279 0.026 Uiso 1 1 calc R
C4P C 0.3044(3) 0.25477(16) 0.42849(18) 0.0245(7) Uani 1 1 d .
H4P H 0.2568 0.2073 0.4571 0.029 Uiso 1 1 calc R
C5P C 0.3651(3) 0.24312(16) 0.34564(18) 0.0213(7) Uani 1 1 d .
H5P H 0.3602 0.1871 0.3171 0.026 Uiso 1 1 calc R
C6P C 0.4337(2) 0.31249(15) 0.30300(17) 0.0181(6) Uani 1 1 d .
H6P H 0.4737 0.3042 0.2455 0.022 Uiso 1 1 calc R
C7P C 0.7109(3) 0.47736(15) 0.32660(16) 0.0169(6) Uani 1 1 d .
C8P C 0.7979(3) 0.54444(16) 0.29639(17) 0.0230(7) Uani 1 1 d .
H8P H 0.7628 0.5913 0.2587 0.028 Uiso 1 1 calc R
C9P C 0.9342(3) 0.54347(19) 0.32058(19) 0.0310(8) Uani 1 1 d .
H9P H 0.9929 0.5891 0.2993 0.037 Uiso 1 1 calc R
C10P C 0.9855(3) 0.47587(19) 0.37594(19) 0.0320(8) Uani 1 1 d .
H10P H 1.0789 0.4755 0.3930 0.038 Uiso 1 1 calc R
C11P C 0.9007(3) 0.40926(18) 0.40612(17) 0.0294(7) Uani 1 1 d .
H11P H 0.9356 0.3630 0.4442 0.035 Uiso 1 1 calc R
C12P C 0.7641(3) 0.40945(16) 0.38102(16) 0.0208(7) Uani 1 1 d .
H12P H 0.7071 0.3626 0.4014 0.025 Uiso 1 1 calc R
C13P C 0.3949(3) 0.60268(15) 0.33556(16) 0.0155(6) Uani 1 1 d .
C14P C 0.2584(3) 0.64774(15) 0.30833(17) 0.0228(7) Uani 1 1 d .
H14P H 0.2421 0.6187 0.2626 0.027 Uiso 1 1 calc R
C15P C 0.1456(3) 0.73460(16) 0.34718(17) 0.0276(7) Uani 1 1 d .
H15P H 0.0520 0.7643 0.3284 0.033 Uiso 1 1 calc R
C16P C 0.1689(3) 0.77823(16) 0.41335(17) 0.0261(7) Uani 1 1 d .
H16P H 0.0911 0.8376 0.4402 0.031 Uiso 1 1 calc R
C17P C 0.3047(3) 0.73565(15) 0.44017(17) 0.0246(7) Uani 1 1 d .
H17P H 0.3218 0.7660 0.4850 0.029 Uiso 1 1 calc R
C18P C 0.4172(3) 0.64792(15) 0.40155(16) 0.0206(6) Uani 1 1 d .
H18P H 0.5106 0.6186 0.4206 0.025 Uiso 1 1 calc R
C1 C 0.9119(3) 0.19778(15) 0.23440(16) 0.0154(6) Uani 1 1 d .
O1 O 1.01541(17) 0.25436(10) 0.23899(11) 0.0201(4) Uani 1 1 d .
C11 C 1.1622(3) 0.22970(16) 0.17445(18) 0.0277(7) Uani 1 1 d .
H11A H 1.2257 0.1605 0.1782 0.042 Uiso 1 1 calc R
H11B H 1.2257 0.2747 0.1793 0.042 Uiso 1 1 calc R
H11C H 1.1354 0.2371 0.1219 0.042 Uiso 1 1 calc R
C2 C 0.9065(3) 0.12239(15) 0.28801(16) 0.0181(6) Uani 1 1 d .
C21 C 0.9975(3) 0.11092(16) 0.35372(17) 0.0236(7) Uani 1 1 d .
H21A H 0.9316 0.0911 0.4039 0.028 Uiso 1 1 calc R
H21B H 1.0095 0.1766 0.3659 0.028 Uiso 1 1 calc R
C22 C 1.1654(3) 0.03414(16) 0.33087(18) 0.0317(8) Uani 1 1 d .
H22A H 1.2159 0.0305 0.3760 0.048 Uiso 1 1 calc R
H22B H 1.2330 0.0543 0.2823 0.048 Uiso 1 1 calc R
H22C H 1.1548 -0.0315 0.3196 0.048 Uiso 1 1 calc R
C3 C 0.8128(3) 0.05795(15) 0.28255(16) 0.0178(6) Uani 1 1 d .
C31 C 0.7982(3) -0.02304(16) 0.34162(16) 0.0227(7) Uani 1 1 d .
H31A H 0.8955 -0.0427 0.3630 0.027 Uiso 1 1 calc R
H31B H 0.7959 -0.0824 0.3121 0.027 Uiso 1 1 calc R
C32 C 0.6483(3) 0.00793(18) 0.41271(18) 0.0358(8) Uani 1 1 d .
H32A H 0.6461 -0.0477 0.4485 0.054 Uiso 1 1 calc R
H32B H 0.5512 0.0260 0.3923 0.054 Uiso 1 1 calc R
H32C H 0.6508 0.0656 0.4432 0.054 Uiso 1 1 calc R
C4 C 0.7298(3) 0.07266(15) 0.22296(17) 0.0180(6) Uani 1 1 d .
O4 O 0.63167(17) 0.01380(10) 0.21849(11) 0.0208(4) Uani 1 1 d .
Si4 Si 0.64206(8) -0.09509(4) 0.17705(5) 0.02019(19) Uani 1 1 d .
C41 C 0.4864(3) -0.06725(16) 0.11816(18) 0.0294(7) Uani 1 1 d .
H41A H 0.5165 -0.0263 0.0728 0.044 Uiso 1 1 calc R
H41B H 0.3808 -0.0308 0.1538 0.044 Uiso 1 1 calc R
H41C H 0.4800 -0.1300 0.0970 0.044 Uiso 1 1 calc R
C42 C 0.5829(3) -0.17331(16) 0.26175(17) 0.0266(7) Uani 1 1 d .
H42A H 0.4750 -0.1380 0.2959 0.040 Uiso 1 1 calc R
H42B H 0.6616 -0.1866 0.2945 0.040 Uiso 1 1 calc R
H42C H 0.5807 -0.2367 0.2397 0.040 Uiso 1 1 calc R
C43 C 0.8483(3) -0.15784(16) 0.10835(17) 0.0258(7) Uani 1 1 d .
C44 C 0.8406(3) -0.25680(16) 0.07256(18) 0.0365(8) Uani 1 1 d .
H44A H 0.7569 -0.2418 0.0427 0.055 Uiso 1 1 calc R
H44B H 0.8141 -0.2999 0.1169 0.055 Uiso 1 1 calc R
H44C H 0.9458 -0.2911 0.0356 0.055 Uiso 1 1 calc R
C45 C 0.9819(3) -0.1838(2) 0.1533(2) 0.0515(10) Uani 1 1 d .
H45A H 0.9542 -0.2254 0.1986 0.077 Uiso 1 1 calc R
H45B H 0.9921 -0.1222 0.1743 0.077 Uiso 1 1 calc R
H45C H 1.0849 -0.2204 0.1157 0.077 Uiso 1 1 calc R
C46 C 0.8907(3) -0.09284(18) 0.03724(19) 0.0471(9) Uani 1 1 d .
H46A H 0.8049 -0.0766 0.0087 0.071 Uiso 1 1 calc R
H46B H 0.9937 -0.1294 -0.0004 0.071 Uiso 1 1 calc R
H46C H 0.9006 -0.0310 0.0581 0.071 Uiso 1 1 calc R
C4A C 0.7280(3) 0.15247(15) 0.17085(16) 0.0164(6) Uani 1 1 d .
C5 C 0.6355(3) 0.16719(16) 0.11200(17) 0.0198(6) Uani 1 1 d .
H5 H 0.5783 0.1209 0.1074 0.024 Uiso 1 1 calc R
C6 C 0.6264(3) 0.24389(16) 0.06309(17) 0.0191(6) Uani 1 1 d .
H6 H 0.5664 0.2497 0.0236 0.023 Uiso 1 1 calc R
C6A C 0.7074(3) 0.31801(15) 0.06980(16) 0.0166(6) Uani 1 1 d .
C7 C 0.6915(3) 0.40112(16) 0.01997(16) 0.0203(6) Uani 1 1 d .
H7 H 0.6296 0.4069 -0.0186 0.024 Uiso 1 1 calc R
C8 C 0.7659(3) 0.47483(16) 0.02674(16) 0.0209(6) Uani 1 1 d .
H8 H 0.7572 0.5291 -0.0080 0.025 Uiso 1 1 calc R
C9 C 0.8538(3) 0.46729(15) 0.08597(16) 0.0190(6) Uani 1 1 d .
H9 H 0.9077 0.5156 0.0899 0.023 Uiso 1 1 calc R
C10 C 0.8618(2) 0.38973(15) 0.13844(16) 0.0165(6) Uani 1 1 d .
H10 H 0.9115 0.3898 0.1815 0.020 Uiso 1 1 calc R
C10A C 0.7965(3) 0.30880(15) 0.12937(16) 0.0163(6) Uani 1 1 d .
C10B C 0.8146(3) 0.22044(15) 0.17889(15) 0.0145(6) Uani 1 1 d .

loop_
_atom_site_aniso_label
_atom_site_aniso_U_11
_atom_site_aniso_U_22
_atom_site_aniso_U_33
_atom_site_aniso_U_23
_atom_site_aniso_U_13
_atom_site_aniso_U_12
Cr1 0.0184(2) 0.0150(2) 0.0154(3) 0.00081(18) -0.00394(19) -0.00570(16)
C1A 0.0156(13) 0.0272(14) 0.0134(17) -0.0014(12) -0.0024(12) -0.0118(11)
O1A 0.0345(10) 0.0172(9) 0.0308(14) 0.0039(9) -0.0125(10) -0.0066(8)
C1B 0.0282(15) 0.0155(12) 0.0142(17) 0.0013(11) -0.0087(13) -0.0063(11)
O1B 0.0254(10) 0.0361(10) 0.0272(14) 0.0042(9) -0.0105(9) -0.0143(8)
P1 0.0150(3) 0.0153(3) 0.0152(4) 0.0003(3) -0.0041(3) -0.0046(2)
C1P 0.0105(12) 0.0146(12) 0.0179(17) 0.0024(11) -0.0032(12) -0.0015(9)
C2P 0.0198(13) 0.0210(13) 0.0170(18) 0.0007(12) -0.0061(13) -0.0061(10)
C3P 0.0194(13) 0.0299(14) 0.0163(18) 0.0045(12) -0.0052(13) -0.0069(11)
C4P 0.0236(14) 0.0233(14) 0.028(2) 0.0115(13) -0.0047(14) -0.0112(11)
C5P 0.0242(14) 0.0171(13) 0.0239(19) 0.0022(12) -0.0050(14) -0.0091(11)
C6P 0.0148(13) 0.0181(13) 0.0196(18) -0.0005(12) -0.0046(12) -0.0018(10)
C7P 0.0146(13) 0.0172(12) 0.0177(18) -0.0040(12) -0.0029(12) -0.0038(10)
C8P 0.0213(14) 0.0269(14) 0.0207(19) -0.0030(12) -0.0036(13) -0.0082(11)
C9P 0.0230(15) 0.0366(16) 0.034(2) -0.0082(15) -0.0028(15) -0.0130(12)
C10P 0.0171(14) 0.0430(17) 0.036(2) -0.0107(16) -0.0100(15) -0.0051(13)
C11P 0.0256(15) 0.0324(15) 0.024(2) -0.0041(14) -0.0102(14) 0.0041(12)
C12P 0.0169(13) 0.0214(13) 0.0228(19) -0.0021(12) -0.0052(13) -0.0035(10)
C13P 0.0195(13) 0.0158(12) 0.0134(17) 0.0046(11) -0.0033(12) -0.0097(10)
C14P 0.0206(14) 0.0237(14) 0.026(2) -0.0027(12) -0.0076(13) -0.0075(11)
C15P 0.0216(14) 0.0245(14) 0.034(2) -0.0013(14) -0.0097(14) 0.0003(11)
C16P 0.0295(15) 0.0153(13) 0.026(2) -0.0023(12) -0.0020(14) 0.0007(11)
C17P 0.0329(15) 0.0195(13) 0.0213(19) -0.0025(12) -0.0082(14) -0.0064(11)
C18P 0.0219(14) 0.0214(13) 0.0207(18) 0.0040(12) -0.0091(13) -0.0069(11)
C1 0.0159(13) 0.0115(12) 0.0156(17) -0.0028(11) 0.0002(12) -0.0027(10)
O1 0.0197(9) 0.0202(8) 0.0223(12) 0.0008(8) -0.0063(9) -0.0078(7)
C11 0.0175(14) 0.0265(14) 0.037(2) 0.0048(13) -0.0039(14) -0.0065(11)
C2 0.0178(13) 0.0149(12) 0.0179(18) -0.0016(12) -0.0030(12) -0.0003(10)
C21 0.0314(15) 0.0197(13) 0.0201(19) 0.0027(12) -0.0064(14) -0.0084(11)
C22 0.0306(15) 0.0267(14) 0.039(2) 0.0066(14) -0.0133(15) -0.0077(12)
C3 0.0195(13) 0.0124(12) 0.0153(17) 0.0006(11) 0.0021(12) -0.0008(10)
C31 0.0265(14) 0.0183(13) 0.0213(19) 0.0051(12) -0.0048(13) -0.0053(11)
C32 0.0350(16) 0.0330(15) 0.031(2) 0.0086(14) 0.0019(15) -0.0064(12)
C4 0.0174(13) 0.0123(12) 0.0211(18) -0.0028(12) -0.0005(13) -0.0029(10)
O4 0.0225(9) 0.0144(8) 0.0245(13) -0.0009(8) -0.0013(9) -0.0079(7)
Si4 0.0242(4) 0.0145(3) 0.0203(5) 0.0001(3) -0.0013(4) -0.0071(3)
C41 0.0360(16) 0.0243(14) 0.029(2) -0.0004(13) -0.0081(15) -0.0111(12)
C42 0.0311(15) 0.0209(13) 0.027(2) 0.0001(13) -0.0059(14) -0.0079(11)
C43 0.0291(15) 0.0207(13) 0.024(2) -0.0009(13) 0.0012(14) -0.0088(11)
C44 0.0384(16) 0.0252(14) 0.035(2) -0.0067(14) 0.0104(15) -0.0101(12)
C45 0.0261(16) 0.061(2) 0.053(3) -0.0223(18) 0.0010(17) 0.0020(14)
C46 0.0519(19) 0.0287(16) 0.043(2) -0.0048(15) 0.0212(18) -0.0137(13)
C4A 0.0199(13) 0.0111(12) 0.0148(17) -0.0019(11) -0.0025(12) -0.0010(10)
C5 0.0213(14) 0.0140(13) 0.0232(19) -0.0027(12) -0.0024(13) -0.0064(10)
C6 0.0210(13) 0.0181(13) 0.0182(18) -0.0057(12) -0.0080(13) -0.0028(10)
C6A 0.0194(13) 0.0141(12) 0.0147(17) 0.0005(11) -0.0029(12) -0.0035(10)
C7 0.0229(14) 0.0223(13) 0.0146(18) -0.0032(12) -0.0044(13) -0.0049(11)
C8 0.0232(14) 0.0189(13) 0.0159(18) 0.0030(11) -0.0002(13) -0.0037(10)
C9 0.0164(13) 0.0160(13) 0.0216(19) 0.0016(12) 0.0001(13) -0.0048(10)
C10 0.0165(13) 0.0142(12) 0.0151(17) -0.0021(11) -0.0015(12) -0.0011(10)
C10A 0.0171(13) 0.0137(12) 0.0137(17) -0.0028(11) 0.0013(12) -0.0024(10)
C10B 0.0159(13) 0.0129(12) 0.0114(17) -0.0019(11) 0.0012(12) -0.0033(10)

loop_
_atom_type_symbol
_atom_type_description
_atom_type_scat_dispersion_real
_atom_type_scat_dispersion_imag
_atom_type_scat_source
C C 0.0033 0.0016 'International Tables Vol C Tables 4.2.6.8 and 6.1.1.4'
H H 0.0000 0.0000 'International Tables Vol C Tables 4.2.6.8 and 6.1.1.4'
O O 0.0106 0.0060 'International Tables Vol C Tables 4.2.6.8 and 6.1.1.4'
Si Si 0.0817 0.0704 'International Tables Vol C Tables 4.2.6.8 and 6.1.1.4'
P P 0.1023 0.0942 'International Tables Vol C Tables 4.2.6.8 and 6.1.1.4'
Cr Cr 0.3209 0.6236 'International Tables Vol C Tables 4.2.6.8 and 6.1.1.4'

loop_
_geom_angle_atom_site_label_1
_geom_angle_atom_site_label_2
_geom_angle_atom_site_label_3
_geom_angle
C1A Cr1 C1B 86.99(9)
C1A Cr1 C8 84.64(10)
C1B Cr1 C8 120.78(11)
C1A Cr1 C7 107.87(11)
C1B Cr1 C7 92.38(10)
C8 Cr1 C7 37.46(8)
C1A Cr1 C9 92.30(9)
C1B Cr1 C9 158.06(11)
C8 Cr1 C9 37.49(9)
C7 Cr1 C9 66.97(9)
C1A Cr1 C10 122.66(9)
C1B Cr1 C10 150.34(9)
C8 Cr1 C10 66.86(9)
C7 Cr1 C10 78.70(9)
C9 Cr1 C10 36.36(8)
C1A Cr1 C6A 144.65(11)
C1B Cr1 C6A 90.17(8)
C8 Cr1 C6A 66.79(8)
C7 Cr1 C6A 37.02(9)
C9 Cr1 C6A 77.80(8)
C10 Cr1 C6A 65.66(8)
C1A Cr1 P1 90.08(8)
C1B Cr1 P1 89.05(8)
C8 Cr1 P1 149.23(7)
C7 Cr1 P1 162.04(7)
C9 Cr1 P1 112.88(7)
C10 Cr1 P1 91.30(7)
C6A Cr1 P1 125.13(7)
C1A Cr1 C10A 157.88(9)
C1B Cr1 C10A 113.89(8)
C8 Cr1 C10A 78.45(9)
C7 Cr1 C10A 65.94(9)
C9 Cr1 C10A 65.63(8)
C10 Cr1 C10A 36.73(7)
C6A Cr1 C10A 35.83(8)
P1 Cr1 C10A 97.17(7)
O1A C1A Cr1 175.1(2)
O1B C1B Cr1 178.2(2)
C7P P1 C1P 103.78(11)
C7P P1 C13P 99.95(10)
C1P P1 C13P 100.09(10)
C7P P1 Cr1 114.29(8)
C1P P1 Cr1 118.05(8)
C13P P1 Cr1 117.97(9)
C2P C1P C6P 118.5(2)
C2P C1P P1 122.67(17)
C6P C1P P1 118.8(2)
C3P C2P C1P 121.1(2)
C3P C2P H2P 119.4
C1P C2P H2P 119.4
C2P C3P C4P 119.6(3)
C2P C3P H3P 120.2
C4P C3P H3P 120.2
C5P C4P C3P 119.8(2)
C5P C4P H4P 120.1
C3P C4P H4P 120.1
C4P C5P C6P 120.6(2)
C4P C5P H5P 119.7
C6P C5P H5P 119.7
C5P C6P C1P 120.4(3)
C5P C6P H6P 119.8
C1P C6P H6P 119.8
C12P C7P C8P 118.9(2)
C12P C7P P1 125.17(18)
C8P C7P P1 115.9(2)
C9P C8P C7P 120.7(3)
C9P C8P H8P 119.6
C7P C8P H8P 119.6
C8P C9P C10P 120.0(3)
C8P C9P H9P 120.0
C10P C9P H9P 120.0
C11P C10P C9P 119.8(2)
C11P C10P H10P 120.1
C9P C10P H10P 120.1
C10P C11P C12P 120.2(3)
C10P C11P H11P 119.9
C12P C11P H11P 119.9
C7P C12P C11P 120.4(2)
C7P C12P H12P 119.8
C11P C12P H12P 119.8
C14P C13P C18P 118.4(2)
C14P C13P P1 119.51(17)
C18P C13P P1 122.07(18)
C15P C14P C13P 120.7(2)
C15P C14P H14P 119.6
C13P C14P H14P 119.6
C16P C15P C14P 120.1(2)
C16P C15P H15P 119.9
C14P C15P H15P 119.9
C17P C16P C15P 119.9(2)
C17P C16P H16P 120.0
C15P C16P H16P 120.0
C16P C17P C18P 119.9(2)
C16P C17P H17P 120.0
C18P C17P H17P 120.0
C13P C18P C17P 120.9(2)
C13P C18P H18P 119.5
C17P C18P H18P 119.5
C2 C1 O1 116.9(2)
C2 C1 C10B 122.7(2)
O1 C1 C10B 120.4(2)
C1 O1 C11 113.65(16)
O1 C11 H11A 109.5
O1 C11 H11B 109.5
H11A C11 H11B 109.5
O1 C11 H11C 109.5
H11A C11 H11C 109.5
H11B C11 H11C 109.5
C1 C2 C3 119.6(2)
C1 C2 C21 119.9(2)
C3 C2 C21 120.6(2)
C2 C21 C22 114.1(2)
C2 C21 H21A 108.7
C22 C21 H21A 108.7
C2 C21 H21B 108.7
C22 C21 H21B 108.7
H21A C21 H21B 107.6
C21 C22 H22A 109.5
C21 C22 H22B 109.5
H22A C22 H22B 109.5
C21 C22 H22C 109.5
H22A C22 H22C 109.5
H22B C22 H22C 109.5
C4 C3 C2 118.4(2)
C4 C3 C31 120.0(2)
C2 C3 C31 121.5(2)
C3 C31 C32 113.60(19)
C3 C31 H31A 108.8
C32 C31 H31A 108.8
C3 C31 H31B 108.8
C32 C31 H31B 108.8
H31A C31 H31B 107.7
C31 C32 H32A 109.5
C31 C32 H32B 109.5
H32A C32 H32B 109.5
C31 C32 H32C 109.5
H32A C32 H32C 109.5
H32B C32 H32C 109.5
C3 C4 O4 119.7(2)
C3 C4 C4A 122.3(2)
O4 C4 C4A 117.7(2)
C4 O4 Si4 140.30(14)
O4 Si4 C42 107.04(10)
O4 Si4 C41 106.30(9)
C42 Si4 C41 108.46(12)
O4 Si4 C43 112.43(9)
C42 Si4 C43 112.12(11)
C41 Si4 C43 110.23(12)
Si4 C41 H41A 109.5
Si4 C41 H41B 109.5
H41A C41 H41B 109.5
Si4 C41 H41C 109.5
H41A C41 H41C 109.5
H41B C41 H41C 109.5
Si4 C42 H42A 109.5
Si4 C42 H42B 109.5
H42A C42 H42B 109.5
Si4 C42 H42C 109.5
H42A C42 H42C 109.5
H42B C42 H42C 109.5
C45 C43 C46 109.9(2)
C45 C43 C44 108.1(2)
C46 C43 C44 107.8(2)
C45 C43 Si4 112.88(19)
C46 C43 Si4 110.73(17)
C44 C43 Si4 107.21(16)
C43 C44 H44A 109.5
C43 C44 H44B 109.5
H44A C44 H44B 109.5
C43 C44 H44C 109.5
H44A C44 H44C 109.5
H44B C44 H44C 109.5
C43 C45 H45A 109.5
C43 C45 H45B 109.5
H45A C45 H45B 109.5
C43 C45 H45C 109.5
H45A C45 H45C 109.5
H45B C45 H45C 109.5
C43 C46 H46A 109.5
C43 C46 H46B 109.5
H46A C46 H46B 109.5
C43 C46 H46C 109.5
H46A C46 H46C 109.5
H46B C46 H46C 109.5
C4 C4A C10B 119.5(2)
C4 C4A C5 120.5(2)
C10B C4A C5 120.0(2)
C6 C5 C4A 122.4(2)
C6 C5 H5 118.8
C4A C5 H5 118.8
C5 C6 C6A 120.6(2)
C5 C6 H6 119.7
C6A C6 H6 119.7
C7 C6A C10A 120.6(2)
C7 C6A C6 120.1(2)
C10A C6A C6 119.2(2)
C7 C6A Cr1 67.88(12)
C10A C6A Cr1 74.72(12)
C6 C6A Cr1 127.76(16)
C8 C7 C6A 121.1(2)
C8 C7 Cr1 71.21(14)
C6A C7 Cr1 75.10(15)
C8 C7 H7 119.5
C6A C7 H7 119.5
Cr1 C7 H7 126.1
C7 C8 C9 119.1(2)
C7 C8 Cr1 71.33(15)
C9 C8 Cr1 72.59(15)
C7 C8 H8 120.4
C9 C8 H8 120.4
Cr1 C8 H8 127.7
C10 C9 C8 120.3(2)
C10 C9 Cr1 72.29(14)
C8 C9 Cr1 69.91(13)
C10 C9 H9 119.8
C8 C9 H9 119.8
Cr1 C9 H9 130.6
C9 C10 C10A 121.8(2)
C9 C10 Cr1 71.35(13)
C10A C10 Cr1 76.07(12)
C9 C10 H10 119.1
C10A C10 H10 119.1
Cr1 C10 H10 125.2
C6A C10A C10 116.8(2)
C6A C10A C10B 119.46(19)
C10 C10A C10B 123.8(2)
C6A C10A Cr1 69.45(12)
C10 C10A Cr1 67.21(11)
C10B C10A Cr1 133.71(16)
C1 C10B C4A 116.9(2)
C1 C10B C10A 125.01(19)
C4A C10B C10A 118.1(2)

loop_
_geom_bond_atom_site_label_1
_geom_bond_atom_site_label_2
_geom_bond_distance
Cr1 C1A 1.812(2)
Cr1 C1B 1.826(2)
Cr1 C8 2.182(3)
Cr1 C7 2.183(2)
Cr1 C9 2.216(2)
Cr1 C10 2.229(2)
Cr1 C6A 2.277(2)
Cr1 P1 2.3195(8)
Cr1 C10A 2.346(2)
Cr1 Ar1 1.736(1)
C1A O1A 1.179(2)
C1B O1B 1.176(2)
P1 C7P 1.835(2)
P1 C1P 1.840(2)
P1 C13P 1.855(2)
C1P C2P 1.391(3)
C1P C6P 1.392(3)
C2P C3P 1.385(3)
C2P H2P 0.9500
C3P C4P 1.392(3)
C3P H3P 0.9500
C4P C5P 1.371(4)
C4P H4P 0.9500
C5P C6P 1.390(3)
C5P H5P 0.9500
C6P H6P 0.9500
C7P C12P 1.382(3)
C7P C8P 1.396(3)
C8P C9P 1.378(3)
C8P H8P 0.9500
C9P C10P 1.386(4)
C9P H9P 0.9500
C10P C11P 1.377(4)
C10P H10P 0.9500
C11P C12P 1.392(3)
C11P H11P 0.9500
C12P H12P 0.9500
C13P C14P 1.389(3)
C13P C18P 1.389(3)
C14P C15P 1.385(3)
C14P H14P 0.9500
C15P C16P 1.384(3)
C15P H15P 0.9500
C16P C17P 1.373(3)
C16P H16P 0.9500
C17P C18P 1.392(3)
C17P H17P 0.9500
C18P H18P 0.9500
C1 C2 1.383(3)
C1 O1 1.399(2)
C1 C10B 1.413(3)
O1 C11 1.437(3)
C11 H11A 0.9800
C11 H11B 0.9800
C11 H11C 0.9800
C2 C3 1.417(3)
C2 C21 1.523(3)
C21 C22 1.530(3)
C21 H21A 0.9900
C21 H21B 0.9900
C22 H22A 0.9800
C22 H22B 0.9800
C22 H22C 0.9800
C3 C4 1.382(3)
C3 C31 1.510(3)
C31 C32 1.519(3)
C31 H31A 0.9900
C31 H31B 0.9900
C32 H32A 0.9800
C32 H32B 0.9800
C32 H32C 0.9800
C4 O4 1.383(3)
C4 C4A 1.409(3)
O4 Si4 1.6647(14)
Si4 C42 1.852(3)
Si4 C41 1.863(3)
Si4 C43 1.882(2)
C41 H41A 0.9800
C41 H41B 0.9800
C41 H41C 0.9800
C42 H42A 0.9800
C42 H42B 0.9800
C42 H42C 0.9800
C43 C45 1.530(4)
C43 C46 1.533(4)
C43 C44 1.555(3)
C44 H44A 0.9800
C44 H44B 0.9800
C44 H44C 0.9800
C45 H45A 0.9800
C45 H45B 0.9800
C45 H45C 0.9800
C46 H46A 0.9800
C46 H46B 0.9800
C46 H46C 0.9800
C4A C10B 1.419(3)
C4A C5 1.430(3)
C5 C6 1.340(3)
C5 H5 0.9500
C6 C6A 1.449(3)
C6 H6 0.9500
C6A C7 1.419(3)
C6A C10A 1.424(3)
C7 C8 1.401(3)
C7 H7 0.9500
C8 C9 1.414(3)
C8 H8 0.9500
C9 C10 1.387(3)
C9 H9 0.9500
C10 C10A 1.445(3)
C10 H10 0.9500
C10A C10B 1.474(3)

loop_
_geom_hbond_atom_site_label_D
_geom_hbond_atom_site_label_H
_geom_hbond_atom_site_label_A
_geom_hbond_distance_DH
_geom_hbond_distance_HA
_geom_hbond_distance_DA
_geom_hbond_angle_DHA
_geom_hbond_site_symmetry_A
C8 H8 O1B 0.95 2.56 3.262(3) 131.3 2_665

loop_
_geom_torsion_atom_site_label_1
_geom_torsion_atom_site_label_2
_geom_torsion_atom_site_label_3
_geom_torsion_atom_site_label_4
_geom_torsion
C1B Cr1 C1A O1A -72(2)
C8 Cr1 C1A O1A 49(2)
C7 Cr1 C1A O1A 19(2)
C9 Cr1 C1A O1A 86(2)
C10 Cr1 C1A O1A 107(2)
C6A Cr1 C1A O1A 14(2)
P1 Cr1 C1A O1A -161(2)
C10A Cr1 C1A O1A 89(2)
C1A Cr1 C1B O1B 45(6)
C8 Cr1 C1B O1B -36(6)
C7 Cr1 C1B O1B -62(6)
C9 Cr1 C1B O1B -43(6)
C10 Cr1 C1B O1B -133(6)
C6A Cr1 C1B O1B -99(6)
P1 Cr1 C1B O1B 136(6)
C10A Cr1 C1B O1B -127(6)
C1A Cr1 P1 C7P -100.62(10)
C1B Cr1 P1 C7P 172.38(10)
C8 Cr1 P1 C7P -21.02(15)
C7 Cr1 P1 C7P 77.6(2)
C9 Cr1 P1 C7P -8.10(10)
C10 Cr1 P1 C7P 22.05(10)
C6A Cr1 P1 C7P 82.84(10)
C10A Cr1 P1 C7P 58.42(10)
C1A Cr1 P1 C1P 136.92(10)
C1B Cr1 P1 C1P 49.93(10)
C8 Cr1 P1 C1P -143.48(14)
C7 Cr1 P1 C1P -44.9(2)
C9 Cr1 P1 C1P -130.55(10)
C10 Cr1 P1 C1P -100.40(9)
C6A Cr1 P1 C1P -39.62(11)
C10A Cr1 P1 C1P -64.03(9)
C1A Cr1 P1 C13P 16.40(10)
C1B Cr1 P1 C13P -70.59(10)
C8 Cr1 P1 C13P 96.00(14)
C7 Cr1 P1 C13P -165.4(2)
C9 Cr1 P1 C13P 108.92(10)
C10 Cr1 P1 C13P 139.07(9)
C6A Cr1 P1 C13P -160.14(10)
C10A Cr1 P1 C13P 175.45(10)
C7P P1 C1P C2P 60.7(2)
C13P P1 C1P C2P -42.2(2)
Cr1 P1 C1P C2P -171.62(16)
C7P P1 C1P C6P -119.63(18)
C13P P1 C1P C6P 137.41(17)
Cr1 P1 C1P C6P 8.0(2)
C6P C1P C2P C3P 0.4(3)
P1 C1P C2P C3P -179.96(16)
C1P C2P C3P C4P 0.1(3)
C2P C3P C4P C5P -0.1(3)
C3P C4P C5P C6P -0.5(4)
C4P C5P C6P C1P 1.1(3)
C2P C1P C6P C5P -1.0(3)
P1 C1P C6P C5P 179.33(17)
C1P P1 C7P C12P 8.1(2)
C13P P1 C7P C12P 111.2(2)
Cr1 P1 C7P C12P -121.83(19)
C1P P1 C7P C8P -175.34(17)
C13P P1 C7P C8P -72.27(19)
Cr1 P1 C7P C8P 54.72(17)
C12P C7P C8P C9P -0.3(3)
P1 C7P C8P C9P -177.07(17)
C7P C8P C9P C10P -0.5(4)
C8P C9P C10P C11P 0.5(4)
C9P C10P C11P C12P 0.2(4)
C8P C7P C12P C11P 1.0(3)
P1 C7P C12P C11P 177.46(17)
C10P C11P C12P C7P -1.0(3)
C7P P1 C13P C14P 166.4(2)
C1P P1 C13P C14P -87.5(2)
Cr1 P1 C13P C14P 41.9(2)
C7P P1 C13P C18P -15.3(2)
C1P P1 C13P C18P 90.8(2)
Cr1 P1 C13P C18P -139.75(18)
C18P C13P C14P C15P -1.3(4)
P1 C13P C14P C15P 177.05(19)
C13P C14P C15P C16P 0.8(4)
C14P C15P C16P C17P 0.4(4)
C15P C16P C17P C18P -1.0(4)
C14P C13P C18P C17P 0.8(4)
P1 C13P C18P C17P -177.56(19)
C16P C17P C18P C13P 0.4(4)
C2 C1 O1 C11 104.2(2)
C10B C1 O1 C11 -77.8(2)
O1 C1 C2 C3 -175.55(17)
C10B C1 C2 C3 6.6(3)
O1 C1 C2 C21 6.0(3)
C10B C1 C2 C21 -171.84(19)
C1 C2 C21 C22 -95.9(3)
C3 C2 C21 C22 85.7(3)
C1 C2 C3 C4 0.3(3)
C21 C2 C3 C4 178.67(19)
C1 C2 C3 C31 -177.7(2)
C21 C2 C3 C31 0.7(3)
C4 C3 C31 C32 -82.6(3)
C2 C3 C31 C32 95.3(3)
C2 C3 C4 O4 -177.12(18)
C31 C3 C4 O4 0.9(3)
C2 C3 C4 C4A -3.6(3)
C31 C3 C4 C4A 174.4(2)
C3 C4 O4 Si4 -87.2(3)
C4A C4 O4 Si4 99.0(3)
C4 O4 Si4 C42 118.5(3)
C4 O4 Si4 C41 -125.8(3)
C4 O4 Si4 C43 -5.1(3)
O4 Si4 C43 C45 62.2(2)
C42 Si4 C43 C45 -58.5(2)
C41 Si4 C43 C45 -179.39(18)
O4 Si4 C43 C46 -61.5(2)
C42 Si4 C43 C46 177.88(18)
C41 Si4 C43 C46 56.9(2)
O4 Si4 C43 C44 -178.87(17)
C42 Si4 C43 C44 60.5(2)
C41 Si4 C43 C44 -60.5(2)
C3 C4 C4A C10B 0.3(3)
O4 C4 C4A C10B 173.94(18)
C3 C4 C4A C5 -177.6(2)
O4 C4 C4A C5 -4.0(3)
C4 C4A C5 C6 177.8(2)
C10B C4A C5 C6 -0.1(3)
C4A C5 C6 C6A -2.0(4)
C5 C6 C6A C7 -177.4(2)
C5 C6 C6A C10A -0.3(3)
C5 C6 C6A Cr1 -93.2(3)
C1A Cr1 C6A C7 8.7(2)
C1B Cr1 C6A C7 93.73(15)
C8 Cr1 C6A C7 -30.02(13)
C9 Cr1 C6A C7 -67.79(14)
C10 Cr1 C6A C7 -104.04(15)
P1 Cr1 C6A C7 -177.31(11)
C10A Cr1 C6A C7 -132.8(2)
C1A Cr1 C6A C10A 141.52(16)
C1B Cr1 C6A C10A -133.44(16)
C8 Cr1 C6A C10A 102.82(15)
C7 Cr1 C6A C10A 132.8(2)
C9 Cr1 C6A C10A 65.05(15)
C10 Cr1 C6A C10A 28.80(14)
P1 Cr1 C6A C10A -44.47(15)
C1A Cr1 C6A C6 -103.1(3)
C1B Cr1 C6A C6 -18.0(3)
C8 Cr1 C6A C6 -141.8(3)
C7 Cr1 C6A C6 -111.8(3)
C9 Cr1 C6A C6 -179.5(3)
C10 Cr1 C6A C6 144.2(3)
P1 Cr1 C6A C6 70.9(2)
C10A Cr1 C6A C6 115.4(3)
C10A C6A C7 C8 1.4(3)
C6 C6A C7 C8 178.6(2)
Cr1 C6A C7 C8 56.67(19)
C10A C6A C7 Cr1 -55.23(19)
C6 C6A C7 Cr1 121.9(2)
C1A Cr1 C7 C8 54.38(16)
C1B Cr1 C7 C8 141.99(15)
C9 Cr1 C7 C8 -30.38(13)
C10 Cr1 C7 C8 -66.54(14)
C6A Cr1 C7 C8 -130.9(2)
P1 Cr1 C7 C8 -123.7(2)
C10A Cr1 C7 C8 -102.84(15)
C1A Cr1 C7 C6A -174.73(13)
C1B Cr1 C7 C6A -87.13(14)
C8 Cr1 C7 C6A 130.9(2)
C9 Cr1 C7 C6A 100.51(15)
C10 Cr1 C7 C6A 64.35(14)
P1 Cr1 C7 C6A 7.2(3)
C10A Cr1 C7 C6A 28.04(12)
C6A C7 C8 C9 -1.9(3)
Cr1 C7 C8 C9 56.64(18)
C6A C7 C8 Cr1 -58.5(2)
C1A Cr1 C8 C7 -129.00(15)
C1B Cr1 C8 C7 -45.74(17)
C9 Cr1 C8 C7 130.13(19)
C10 Cr1 C8 C7 101.97(14)
C6A Cr1 C8 C7 29.69(13)
P1 Cr1 C8 C7 149.92(12)
C10A Cr1 C8 C7 65.32(14)
C1A Cr1 C8 C9 100.87(13)
C1B Cr1 C8 C9 -175.87(12)
C7 Cr1 C8 C9 -130.13(19)
C10 Cr1 C8 C9 -28.16(11)
C6A Cr1 C8 C9 -100.44(14)
P1 Cr1 C8 C9 19.78(19)
C10A Cr1 C8 C9 -64.81(12)
C7 C8 C9 C10 -2.1(3)
Cr1 C8 C9 C10 53.89(19)
C7 C8 C9 Cr1 -56.03(18)
C1A Cr1 C9 C10 148.94(15)
C1B Cr1 C9 C10 -123.4(2)
C8 Cr1 C9 C10 -132.95(19)
C7 Cr1 C9 C10 -102.60(15)
C6A Cr1 C9 C10 -65.33(14)
P1 Cr1 C9 C10 57.88(14)
C10A Cr1 C9 C10 -29.68(13)
C1A Cr1 C9 C8 -78.11(14)
C1B Cr1 C9 C8 9.5(3)
C7 Cr1 C9 C8 30.35(12)
C10 Cr1 C9 C8 132.95(19)
C6A Cr1 C9 C8 67.62(13)
P1 Cr1 C9 C8 -169.17(10)
C10A Cr1 C9 C8 103.27(14)
C8 C9 C10 C10A 6.7(3)
Cr1 C9 C10 C10A 59.46(19)
C8 C9 C10 Cr1 -52.80(19)
C1A Cr1 C10 C9 -37.76(19)
C1B Cr1 C10 C9 140.9(2)
C8 Cr1 C10 C9 28.98(13)
C7 Cr1 C10 C9 66.33(15)
C6A Cr1 C10 C9 102.89(16)
P1 Cr1 C10 C9 -128.69(13)
C10A Cr1 C10 C9 131.0(2)
C1A Cr1 C10 C10A -168.80(15)
C1B Cr1 C10 C10A 9.9(3)
C8 Cr1 C10 C10A -102.05(16)
C7 Cr1 C10 C10A -64.70(15)
C9 Cr1 C10 C10A -131.0(2)
C6A Cr1 C10 C10A -28.14(14)
P1 Cr1 C10 C10A 100.28(14)
C7 C6A C10A C10 2.8(3)
C6 C6A C10A C10 -174.35(19)
Cr1 C6A C10A C10 -49.28(17)
C7 C6A C10A C10B -178.4(2)
C6 C6A C10A C10B 4.4(3)
Cr1 C6A C10A C10B 129.48(19)
C7 C6A C10A Cr1 52.08(18)
C6 C6A C10A Cr1 -125.1(2)
C9 C10 C10A C6A -6.9(3)
Cr1 C10 C10A C6A 50.33(18)
C9 C10 C10A C10B 174.4(2)
Cr1 C10 C10A C10B -128.4(2)
C9 C10 C10A Cr1 -57.22(18)
C1A Cr1 C10A C6A -107.0(3)
C1B Cr1 C10A C6A 52.58(17)
C8 Cr1 C10A C6A -66.16(15)
C7 Cr1 C10A C6A -28.91(14)
C9 Cr1 C10A C6A -103.36(16)
C10 Cr1 C10A C6A -132.8(2)
P1 Cr1 C10A C6A 144.73(13)
C1A Cr1 C10A C10 25.7(3)
C1B Cr1 C10A C10 -174.65(16)
C8 Cr1 C10A C10 66.61(16)
C7 Cr1 C10A C10 103.86(17)
C9 Cr1 C10A C10 29.41(15)
C6A Cr1 C10A C10 132.8(2)
P1 Cr1 C10A C10 -82.51(15)
C1A Cr1 C10A C10B 141.4(3)
C1B Cr1 C10A C10B -59.0(2)
C8 Cr1 C10A C10B -177.8(2)
C7 Cr1 C10A C10B -140.5(2)
C9 Cr1 C10A C10B 145.0(2)
C10 Cr1 C10A C10B 115.6(3)
C6A Cr1 C10A C10B -111.6(3)
P1 Cr1 C10A C10B 33.1(2)
C2 C1 C10B C4A -9.7(3)
O1 C1 C10B C4A 172.52(18)
C2 C1 C10B C10A 170.2(2)
O1 C1 C10B C10A -7.6(3)
C4 C4A C10B C1 6.1(3)
C5 C4A C10B C1 -175.95(19)
C4 C4A C10B C10A -173.8(2)
C5 C4A C10B C10A 4.2(3)
C6A C10A C10B C1 173.8(2)
C10 C10A C10B C1 -7.5(3)
Cr1 C10A C10B C1 -97.2(3)
C6A C10A C10B C4A -6.3(3)
C10 C10A C10B C4A 172.4(2)
Cr1 C10A C10B C4A 82.7(3)
